data_7120877
loop_
_publ_author_name
'LaFortune, James H. W.'
'Bayne, Julia M.'
'Johnstone, Timothy C.'
'Fan, Louie'
'Stephan, Douglas W.'

_publ_section_title
;
 Catalytic double hydroarylation of alkynes to 9,9-disubstituted
 9,10-dihydroacridine derivatives by an electrophilic phenoxyphosphonium
 dication
;
_journal_name_full 'Chemical Communications'
_journal_paper_doi 10.1039/C7CC08037A
_journal_year 2017
_chemical_formula_sum 'C24 H25 N'
_chemical_formula_weight 327.45
_space_group_crystal_system orthorhombic
_space_group_IT_number 33
_space_group_name_Hall 'P 2c -2n'
_space_group_name_H-M_alt 'P n a 21'
_symmetry_space_group_name_Hall 'P 2c -2n'
_symmetry_space_group_name_H-M 'P n a 21'
_atom_sites_solution_hydrogens geom
_audit_creation_method SHELXL-2014/7
_audit_update_record
;
2017-10-17 deposited with the CCDC.
2017-11-10 downloaded from the CCDC.
;
_cell_angle_alpha 90
_cell_angle_beta 90
_cell_angle_gamma 90
_cell_formula_units_Z 4
_cell_length_a 19.792(5)
_cell_length_b 12.548(3)
_cell_length_c 7.5356(16)
_cell_measurement_reflns_used 2492
_cell_measurement_temperature 150(2)
_cell_measurement_theta_max 22.16
_cell_measurement_theta_min 2.62
_cell_volume 1871.5(8)
_computing_cell_refinement 'Bruker SAINT'
_computing_data_collection 'Bruker APEX2'
_computing_data_reduction 'Bruker SAINT'
_computing_molecular_graphics 'Bruker SHELXTL'
_computing_publication_material 'Bruker SHELXTL'
_computing_structure_refinement 'SHELXL-2014/7 (Sheldrick, 2014)'
_computing_structure_solution 'SHELXS-97 (Sheldrick 2008)'
_diffrn_ambient_temperature 150(2)
_diffrn_measured_fraction_theta_full 0.999
_diffrn_measured_fraction_theta_max 0.997
_diffrn_measurement_device_type 'Bruker APEX-II CCD'
_diffrn_measurement_method '\f and \w scans'
_diffrn_radiation_type MoK\a
_diffrn_radiation_wavelength 0.71073
_diffrn_reflns_av_R_equivalents 0.0962
_diffrn_reflns_av_unetI/netI 0.0850
_diffrn_reflns_Laue_measured_fraction_full 0.999
_diffrn_reflns_Laue_measured_fraction_max 0.997
_diffrn_reflns_limit_h_max 25
_diffrn_reflns_limit_h_min -25
_diffrn_reflns_limit_k_max 14
_diffrn_reflns_limit_k_min -16
_diffrn_reflns_limit_l_max 9
_diffrn_reflns_limit_l_min -6
_diffrn_reflns_number 16099
_diffrn_reflns_point_group_measured_fraction_full 1.000
_diffrn_reflns_point_group_measured_fraction_max 0.998
_diffrn_reflns_theta_full 25.242
_diffrn_reflns_theta_max 27.497
_diffrn_reflns_theta_min 1.922
_exptl_absorpt_coefficient_mu 0.067
_exptl_absorpt_correction_type none
_exptl_crystal_colour colourless
_exptl_crystal_density_diffrn 1.162
_exptl_crystal_description shard
_exptl_crystal_F_000 704
_exptl_crystal_size_max 0.600
_exptl_crystal_size_mid 0.400
_exptl_crystal_size_min 0.200
_refine_diff_density_max 0.249
_refine_diff_density_min -0.229
_refine_diff_density_rms 0.058
_refine_ls_abs_structure_details
;
 Refined as an inversion twin.
;
_refine_ls_abs_structure_Flack 0(8)
_refine_ls_extinction_method none
_refine_ls_goodness_of_fit_ref 0.932
_refine_ls_hydrogen_treatment constr
_refine_ls_matrix_type full
_refine_ls_number_parameters 232
_refine_ls_number_reflns 3871
_refine_ls_number_restraints 1
_refine_ls_restrained_S_all 0.932
_refine_ls_R_factor_all 0.0906
_refine_ls_R_factor_gt 0.0601
_refine_ls_shift/su_max 0.001
_refine_ls_shift/su_mean 0.000
_refine_ls_structure_factor_coef Fsqd
_refine_ls_weighting_details 'w=1/[\s^2^(Fo^2^)+(0.1058P)^2^+0.1269P] where P=(Fo^2^+2Fc^2^)/3'
_refine_ls_weighting_scheme calc
_refine_ls_wR_factor_gt 0.1451
_refine_ls_wR_factor_ref 0.1668
_reflns_Friedel_coverage 0.860
_reflns_Friedel_fraction_full 1.000
_reflns_Friedel_fraction_max 0.999
_reflns_number_gt 2824
_reflns_number_total 3871
_reflns_threshold_expression 'I > 2\s(I)'
_cod_data_source_file c7cc08037a2.cif
_cod_data_source_block jl018_ortho_a
_cod_original_cell_volume 1871.4(7)
_cod_database_code 7120877
_shelx_shelxl_version_number 2014/7
_shelx_space_group_comment
;
The symmetry employed for this shelxl refinement is uniquely defined
by the following loop, which should always be used as a source of
symmetry information in preference to the above space-group names.
They are only intended as comments.
;
_shelx_estimated_absorpt_t_min 0.961
_shelx_estimated_absorpt_t_max 0.987

loop_
_space_group_symop_operation_xyz
'x, y, z'
'-x, -y, z+1/2'
'x+1/2, -y+1/2, z'
'-x+1/2, y+1/2, z+1/2'

loop_
_atom_site_label
_atom_site_type_symbol
_atom_site_fract_x
_atom_site_fract_y
_atom_site_fract_z
_atom_site_U_iso_or_equiv
_atom_site_adp_type
_atom_site_occupancy
_atom_site_site_symmetry_order
_atom_site_calc_flag
_atom_site_refinement_flags_posn
_atom_site_refinement_flags_adp
N1 N 0.41416(16) 0.6677(3) 0.1552(5) 0.0310(8) Uani 1 1 d . .
C1 C 0.3700(2) 0.6180(4) 0.0272(6) 0.0430(11) Uani 1 1 d . .
H1A H 0.3925 0.6156 -0.0886 0.064 Uiso 1 1 calc R U
H1B H 0.3282 0.6593 0.0175 0.064 Uiso 1 1 calc R U
H1C H 0.3594 0.5453 0.0658 0.064 Uiso 1 1 calc R U
C2 C 0.38563(19) 0.7166(3) 0.3068(5) 0.0274(8) Uani 1 1 d . .
C3 C 0.3177(2) 0.7053(3) 0.3501(6) 0.0338(10) Uani 1 1 d . .
H3A H 0.2892 0.6639 0.2756 0.041 Uiso 1 1 calc R U
C4 C 0.2910(2) 0.7532(3) 0.5000(7) 0.0366(10) Uani 1 1 d . .
H4A H 0.2444 0.7441 0.5269 0.044 Uiso 1 1 calc R U
C5 C 0.3312(2) 0.8146(3) 0.6120(6) 0.0344(10) Uani 1 1 d . .
C6 C 0.3995(2) 0.8247(3) 0.5687(6) 0.0296(9) Uani 1 1 d . .
H6A H 0.4278 0.8655 0.6445 0.036 Uiso 1 1 calc R U
C7 C 0.42796(19) 0.7774(3) 0.4188(5) 0.0245(8) Uani 1 1 d . .
C8 C 0.3023(2) 0.8665(4) 0.7747(7) 0.0476(12) Uani 1 1 d . .
H8A H 0.3316 0.8519 0.8766 0.071 Uiso 1 1 calc R U
H8B H 0.2571 0.8380 0.7977 0.071 Uiso 1 1 calc R U
H8C H 0.2994 0.9437 0.7559 0.071 Uiso 1 1 calc R U
C9 C 0.48205(18) 0.6359(3) 0.1629(5) 0.0255(8) Uani 1 1 d . .
C10 C 0.5061(2) 0.5480(3) 0.0673(5) 0.0314(9) Uani 1 1 d . .
H10A H 0.4760 0.5074 -0.0038 0.038 Uiso 1 1 calc R U
C11 C 0.57366(19) 0.5201(3) 0.0760(5) 0.0304(9) Uani 1 1 d . .
H11A H 0.5893 0.4612 0.0083 0.036 Uiso 1 1 calc R U
C12 C 0.61892(18) 0.5757(3) 0.1803(5) 0.0260(8) Uani 1 1 d . .
C13 C 0.59399(18) 0.6623(3) 0.2778(5) 0.0232(8) Uani 1 1 d . .
H13A H 0.6243 0.7011 0.3512 0.028 Uiso 1 1 calc R U
C14 C 0.52678(18) 0.6937(3) 0.2712(5) 0.0218(8) Uani 1 1 d . .
C15 C 0.69302(19) 0.5475(3) 0.1851(6) 0.0352(10) Uani 1 1 d . .
H15A H 0.6986 0.4714 0.1603 0.053 Uiso 1 1 calc R U
H15B H 0.7114 0.5638 0.3028 0.053 Uiso 1 1 calc R U
H15C H 0.7172 0.5892 0.0952 0.053 Uiso 1 1 calc R U
C16 C 0.50129(18) 0.7949(3) 0.3637(5) 0.0240(8) Uani 1 1 d . .
C17 C 0.5008(2) 0.8856(3) 0.2233(5) 0.0307(9) Uani 1 1 d . .
H17A H 0.4851 0.9518 0.2786 0.046 Uiso 1 1 calc R U
H17B H 0.4703 0.8663 0.1259 0.046 Uiso 1 1 calc R U
H17C H 0.5465 0.8959 0.1769 0.046 Uiso 1 1 calc R U
C18 C 0.54632(17) 0.8204(3) 0.5211(5) 0.0234(8) Uani 1 1 d . .
C19 C 0.5484(2) 0.7512(3) 0.6666(6) 0.0295(8) Uani 1 1 d . .
H19A H 0.5200 0.6901 0.6670 0.035 Uiso 1 1 calc R U
C20 C 0.59028(19) 0.7690(3) 0.8088(5) 0.0312(9) Uani 1 1 d . .
H20A H 0.5903 0.7200 0.9049 0.037 Uiso 1 1 calc R U
C21 C 0.63293(17) 0.8577(3) 0.8148(5) 0.0286(9) Uani 1 1 d . .
C22 C 0.63163(18) 0.9263(3) 0.6702(6) 0.0310(9) Uani 1 1 d . .
H22A H 0.6604 0.9868 0.6694 0.037 Uiso 1 1 calc R U
C23 C 0.58907(17) 0.9081(3) 0.5266(6) 0.0262(8) Uani 1 1 d . .
H23A H 0.5892 0.9568 0.4300 0.031 Uiso 1 1 calc R U
C24 C 0.6783(2) 0.8774(4) 0.9709(6) 0.0420(11) Uani 1 1 d . .
H24A H 0.7187 0.9159 0.9316 0.063 Uiso 1 1 calc R U
H24B H 0.6915 0.8091 1.0235 0.063 Uiso 1 1 calc R U
H24C H 0.6542 0.9202 1.0594 0.063 Uiso 1 1 calc R U

loop_
_atom_site_aniso_label
_atom_site_aniso_U_11
_atom_site_aniso_U_22
_atom_site_aniso_U_33
_atom_site_aniso_U_23
_atom_site_aniso_U_13
_atom_site_aniso_U_12
N1 0.0303(16) 0.0324(19) 0.0303(19) -0.0064(15) -0.0087(15) 0.0021(13)
C1 0.040(2) 0.048(3) 0.041(3) -0.009(2) -0.015(2) 0.0002(19)
C2 0.0325(19) 0.0210(19) 0.029(2) 0.0026(16) -0.0024(17) 0.0035(15)
C3 0.0302(19) 0.028(2) 0.043(3) 0.0001(18) -0.0068(19) 0.0013(16)
C4 0.030(2) 0.032(2) 0.047(3) 0.011(2) 0.003(2) 0.0015(16)
C5 0.039(2) 0.023(2) 0.041(3) 0.0031(17) 0.0107(19) 0.0035(17)
C6 0.036(2) 0.0192(19) 0.034(2) -0.0007(16) 0.0058(18) -0.0010(15)
C7 0.0300(19) 0.0160(19) 0.028(2) 0.0024(15) -0.0004(16) 0.0019(14)
C8 0.051(3) 0.035(3) 0.056(3) -0.002(2) 0.023(2) 0.001(2)
C9 0.0302(18) 0.0223(19) 0.024(2) -0.0014(16) -0.0055(16) -0.0004(14)
C10 0.042(2) 0.025(2) 0.027(2) -0.0045(16) -0.0026(18) -0.0045(16)
C11 0.043(2) 0.022(2) 0.026(2) -0.0061(17) 0.0046(18) 0.0021(16)
C12 0.036(2) 0.0197(19) 0.0228(19) -0.0002(16) 0.0033(17) 0.0030(14)
C13 0.0312(18) 0.0175(18) 0.021(2) 0.0019(14) -0.0013(16) 0.0002(14)
C14 0.0332(19) 0.0148(18) 0.0173(19) 0.0016(14) -0.0007(16) -0.0014(14)
C15 0.036(2) 0.033(2) 0.037(2) 0.0011(19) 0.0068(19) 0.0050(16)
C16 0.0319(19) 0.0141(18) 0.026(2) -0.0007(14) -0.0002(16) 0.0004(14)
C17 0.036(2) 0.025(2) 0.031(2) 0.0056(16) 0.0005(17) 0.0030(16)
C18 0.0240(18) 0.0187(19) 0.028(2) -0.0029(15) 0.0017(16) -0.0007(13)
C19 0.039(2) 0.023(2) 0.027(2) 0.0013(17) -0.0002(18) -0.0063(16)
C20 0.037(2) 0.034(2) 0.022(2) 0.0008(16) 0.0002(18) -0.0032(17)
C21 0.0238(18) 0.034(2) 0.028(2) -0.0069(18) 0.0035(17) -0.0020(15)
C22 0.0258(18) 0.024(2) 0.044(2) -0.0041(19) 0.0018(19) -0.0049(14)
C23 0.0277(18) 0.0189(19) 0.032(2) 0.0025(15) 0.0030(17) 0.0021(14)
C24 0.031(2) 0.054(3) 0.041(3) -0.007(2) -0.005(2) -0.005(2)

loop_
_atom_type_symbol
_atom_type_description
_atom_type_scat_dispersion_real
_atom_type_scat_dispersion_imag
_atom_type_scat_source
C C 0.0033 0.0016 'International Tables Vol C Tables 4.2.6.8 and 6.1.1.4'
H H 0.0000 0.0000 'International Tables Vol C Tables 4.2.6.8 and 6.1.1.4'
N N 0.0061 0.0033 'International Tables Vol C Tables 4.2.6.8 and 6.1.1.4'

loop_
_geom_angle_atom_site_label_1
_geom_angle_atom_site_label_2
_geom_angle_atom_site_label_3
_geom_angle
C9 N1 C2 118.2(3)
C9 N1 C1 119.0(3)
C2 N1 C1 119.1(3)
N1 C1 H1A 109.5
N1 C1 H1B 109.5
H1A C1 H1B 109.5
N1 C1 H1C 109.5
H1A C1 H1C 109.5
H1B C1 H1C 109.5
C3 C2 C7 119.2(4)
C3 C2 N1 122.1(3)
C7 C2 N1 118.7(3)
C4 C3 C2 121.1(4)
C4 C3 H3A 119.5
C2 C3 H3A 119.5
C3 C4 C5 121.1(4)
C3 C4 H4A 119.5
C5 C4 H4A 119.5
C4 C5 C6 117.5(4)
C4 C5 C8 121.2(4)
C6 C5 C8 121.3(4)
C7 C6 C5 122.8(4)
C7 C6 H6A 118.6
C5 C6 H6A 118.6
C6 C7 C2 118.3(3)
C6 C7 C16 122.9(3)
C2 C7 C16 118.6(3)
C5 C8 H8A 109.5
C5 C8 H8B 109.5
H8A C8 H8B 109.5
C5 C8 H8C 109.5
H8A C8 H8C 109.5
H8B C8 H8C 109.5
C10 C9 N1 121.9(3)
C10 C9 C14 119.4(3)
N1 C9 C14 118.7(3)
C11 C10 C9 120.2(4)
C11 C10 H10A 119.9
C9 C10 H10A 119.9
C12 C11 C10 121.8(4)
C12 C11 H11A 119.1
C10 C11 H11A 119.1
C11 C12 C13 117.5(3)
C11 C12 C15 121.8(4)
C13 C12 C15 120.7(3)
C14 C13 C12 122.6(3)
C14 C13 H13A 118.7
C12 C13 H13A 118.7
C13 C14 C9 118.5(3)
C13 C14 C16 122.3(3)
C9 C14 C16 118.9(3)
C12 C15 H15A 109.5
C12 C15 H15B 109.5
H15A C15 H15B 109.5
C12 C15 H15C 109.5
H15A C15 H15C 109.5
H15B C15 H15C 109.5
C18 C16 C7 112.1(3)
C18 C16 C14 109.7(3)
C7 C16 C14 108.5(3)
C18 C16 C17 112.4(3)
C7 C16 C17 106.5(3)
C14 C16 C17 107.4(3)
C16 C17 H17A 109.5
C16 C17 H17B 109.5
H17A C17 H17B 109.5
C16 C17 H17C 109.5
H17A C17 H17C 109.5
H17B C17 H17C 109.5
C23 C18 C19 116.8(3)
C23 C18 C16 123.2(3)
C19 C18 C16 119.9(3)
C20 C19 C18 121.8(4)
C20 C19 H19A 119.1
C18 C19 H19A 119.1
C19 C20 C21 121.3(4)
C19 C20 H20A 119.3
C21 C20 H20A 119.3
C22 C21 C20 117.2(4)
C22 C21 C24 121.6(4)
C20 C21 C24 121.2(4)
C21 C22 C23 121.4(3)
C21 C22 H22A 119.3
C23 C22 H22A 119.3
C18 C23 C22 121.5(4)
C18 C23 H23A 119.3
C22 C23 H23A 119.3
C21 C24 H24A 109.5
C21 C24 H24B 109.5
H24A C24 H24B 109.5
C21 C24 H24C 109.5
H24A C24 H24C 109.5
H24B C24 H24C 109.5

loop_
_geom_bond_atom_site_label_1
_geom_bond_atom_site_label_2
_geom_bond_distance
N1 C9 1.403(5)
N1 C2 1.415(5)
N1 C1 1.443(5)
C1 H1A 0.9800
C1 H1B 0.9800
C1 H1C 0.9800
C2 C3 1.391(5)
C2 C7 1.413(5)
C3 C4 1.385(6)
C3 H3A 0.9500
C4 C5 1.392(6)
C4 H4A 0.9500
C5 C6 1.397(5)
C5 C8 1.502(6)
C6 C7 1.395(5)
C6 H6A 0.9500
C7 C16 1.526(5)
C8 H8A 0.9800
C8 H8B 0.9800
C8 H8C 0.9800
C9 C10 1.401(5)
C9 C14 1.406(5)
C10 C11 1.383(5)
C10 H10A 0.9500
C11 C12 1.381(5)
C11 H11A 0.9500
C12 C13 1.402(5)
C12 C15 1.509(5)
C13 C14 1.388(5)
C13 H13A 0.9500
C14 C16 1.534(5)
C15 H15A 0.9800
C15 H15B 0.9800
C15 H15C 0.9800
C16 C18 1.518(5)
C16 C17 1.553(5)
C17 H17A 0.9800
C17 H17B 0.9800
C17 H17C 0.9800
C18 C23 1.389(5)
C18 C19 1.399(6)
C19 C20 1.373(6)
C19 H19A 0.9500
C20 C21 1.398(5)
C20 H20A 0.9500
C21 C22 1.389(6)
C21 C24 1.500(6)
C22 C23 1.390(6)
C22 H22A 0.9500
C23 H23A 0.9500
C24 H24A 0.9800
C24 H24B 0.9800
C24 H24C 0.9800
